data_2015158
loop_
_publ_author_name
'Limor Tessler'
'Israel Goldberg'

_publ_section_title
;
 Bis(nateglinide) hydronium chloride, and its unique self-assembly into
 extended polymeric arrays <i>via</i> O---H&#x00B7;&#x00B7;&#x00B7;O,
 N---H&#x00B7;&#x00B7;&#x00B7;Cl and O---H&#x00B7;&#x00B7;&#x00B7;Cl
 hydrogen bonds
;
_journal_coeditor_code GG1291
_journal_issue 12
_journal_name_full 'Acta Crystallographica Section C'
_journal_page_first o738
_journal_page_last o740
_journal_paper_doi 10.1107/S0108270105037558
_journal_volume 61
_journal_year 2005
_chemical_formula_iupac 'H3 O +, 2C19 H27 N O3, Cl -'
_chemical_formula_moiety 'H3 O +, 2C19 H27 N O3, Cl -'
_chemical_formula_sum 'C38 H57 Cl N2 O7'
_chemical_formula_weight 689.31
_chemical_name_systematic
;
hydronium bis[(-)-N-(trans-4-isopropylcyclohexanecarbonyl)-D-phenylalanine]
chloride
;
_space_group_IT_number 4
_symmetry_cell_setting monoclinic
_symmetry_space_group_name_Hall 'P 2yb'
_symmetry_space_group_name_H-M 'P 1 21 1'
_atom_sites_solution_hydrogens geom
_atom_sites_solution_primary direct
_atom_sites_solution_secondary difmap
_audit_creation_method SHELXL-97
_cell_angle_alpha 90.00
_cell_angle_beta 110.2998(8)
_cell_angle_gamma 90.00
_cell_formula_units_Z 4
_cell_length_a 14.0121(2)
_cell_length_b 19.6631(3)
_cell_length_c 15.3773(2)
_cell_measurement_reflns_used 8475
_cell_measurement_temperature 110(2)
_cell_measurement_theta_max 27.87
_cell_measurement_theta_min 1.55
_cell_volume 3973.63(10)
_computing_cell_refinement 'Denzo (Otwinowski & Minor, 1997)'
_computing_data_collection 'Collect (Nonius, 1999)'
_computing_data_reduction Denzo
_computing_molecular_graphics
;
ORTEPIII (Burnett & Johnson, 1996) and
 MERCURY (Bruno <i>et al.</i>,  2002)
;
_computing_publication_material SHELXL97
_computing_structure_refinement 'SHELXL97 (Sheldrick, 1997)'
_computing_structure_solution 'SIR92 (Altomare <i>et al.</i>,  1994)'
_diffrn_ambient_temperature 110(2)
_diffrn_detector_area_resol_mean '56 microns'
_diffrn_measured_fraction_theta_full 0.989
_diffrn_measured_fraction_theta_max 0.989
_diffrn_measurement_device_type 'Nonius KappaCCD'
_diffrn_measurement_method '1\% \f and \w scans'
_diffrn_radiation_monochromator graphite
_diffrn_radiation_source 'fine-focus sealed tube'
_diffrn_radiation_type MoK\a
_diffrn_radiation_wavelength 0.71073
_diffrn_reflns_av_R_equivalents 0.0710
_diffrn_reflns_av_sigmaI/netI 0.0893
_diffrn_reflns_limit_h_max 18
_diffrn_reflns_limit_h_min -18
_diffrn_reflns_limit_k_max 23
_diffrn_reflns_limit_k_min -25
_diffrn_reflns_limit_l_max 19
_diffrn_reflns_limit_l_min -20
_diffrn_reflns_number 29123
_diffrn_reflns_theta_full 27.87
_diffrn_reflns_theta_max 27.87
_diffrn_reflns_theta_min 1.55
_exptl_absorpt_coefficient_mu 0.143
_exptl_absorpt_correction_type none
_exptl_crystal_colour colorless
_exptl_crystal_density_diffrn 1.152
_exptl_crystal_density_method 'not measured'
_exptl_crystal_description prism
_exptl_crystal_F_000 1488
_exptl_crystal_size_max 0.35
_exptl_crystal_size_mid 0.30
_exptl_crystal_size_min 0.20
_refine_diff_density_max 0.405
_refine_diff_density_min -0.237
_refine_ls_abs_structure_details 'Flack (1983), 6258 Friedel pairs'
_refine_ls_abs_structure_Flack -0.01(4)
_refine_ls_extinction_coef 0.0041(3)
_refine_ls_extinction_expression Fc^*^=kFc[1+0.001xFc^2^\l^3^/sin(2\q)]^-1/4^
_refine_ls_extinction_method SHELXL97
_refine_ls_goodness_of_fit_ref 1.032
_refine_ls_hydrogen_treatment mixed
_refine_ls_matrix_type full
_refine_ls_number_parameters 931
_refine_ls_number_reflns 15992
_refine_ls_number_restraints 15
_refine_ls_restrained_S_all 1.032
_refine_ls_R_factor_all 0.0925
_refine_ls_R_factor_gt 0.0553
_refine_ls_shift/su_max 0.012
_refine_ls_shift/su_mean 0.000
_refine_ls_structure_factor_coef Fsqd
_refine_ls_weighting_details 'calc w=1/[\s^2^(Fo^2^)+(0.0461P)^2^] where P=(Fo^2^+2Fc^2^)/3'
_refine_ls_weighting_scheme calc
_refine_ls_wR_factor_gt 0.1021
_refine_ls_wR_factor_ref 0.1151
_reflns_number_gt 11365
_reflns_number_total 15992
_reflns_threshold_expression I>2\s(I)
_cod_data_source_file gg1291.cif
_cod_data_source_block I
_cod_original_cell_volume 3973.62(10)
_cod_original_sg_symbol_H-M 'P 21'
_cod_database_code 2015158
_cod_database_fobs_code 2015158

loop_
_symmetry_equiv_pos_as_xyz
'x, y, z'
'-x, y+1/2, -z'

loop_
_atom_site_label
_atom_site_fract_x
_atom_site_fract_y
_atom_site_fract_z
_atom_site_U_iso_or_equiv
_atom_site_adp_type
_atom_site_calc_flag
_atom_site_refinement_flags
_atom_site_occupancy
_atom_site_disorder_assembly
_atom_site_disorder_group
_atom_site_type_symbol
O1A 0.20872(17) 0.44495(13) 0.26843(15) 0.0421(6) Uani d . 1 . . O
O2A 0.03948(15) 0.43870(11) 0.20075(13) 0.0274(5) Uani d D 1 . . O
HO2A 0.039(4) 0.443(3) 0.2621(18) 0.115(19) Uiso d D 1 . . H
O3A 0.05653(16) 0.54137(10) 0.04352(14) 0.0286(5) Uani d . 1 . . O
N1A 0.04733(19) 0.42829(13) 0.03008(16) 0.0243(5) Uani d D 1 . . N
HN1A 0.012(2) 0.3881(12) 0.005(2) 0.039(9) Uiso d D 1 . . H
C1A 0.3361(2) 0.36816(19) 0.0582(2) 0.0395(8) Uani d . 1 . . C
H1A 0.3674 0.3931 0.1137 0.047 Uiso calc R 1 . . H
C2A 0.3864(3) 0.3606(2) -0.0041(3) 0.0492(10) Uani d . 1 . . C
H2A 0.4515 0.3806 0.0083 0.059 Uiso calc R 1 . . H
C3A 0.3419(3) 0.32414(18) -0.0844(3) 0.0468(10) Uani d . 1 . . C
H3A 0.3764 0.3187 -0.1274 0.056 Uiso calc R 1 . . H
C4A 0.2479(3) 0.29565(18) -0.1023(3) 0.0506(10) Uani d . 1 . . C
H4A 0.2171 0.2707 -0.1580 0.061 Uiso calc R 1 . . H
C5A 0.1966(3) 0.30299(17) -0.0390(2) 0.0410(9) Uani d . 1 . . C
H5A 0.1318 0.2826 -0.0513 0.049 Uiso calc R 1 . . H
C6A 0.2410(2) 0.33995(16) 0.0410(2) 0.0300(7) Uani d . 1 . . C
C7A 0.1878(2) 0.34934(15) 0.1109(2) 0.0281(7) Uani d . 1 . . C
H7E 0.2371 0.3411 0.1740 0.034 Uiso calc R 1 . . H
H7F 0.1326 0.3153 0.0988 0.034 Uiso calc R 1 . . H
C8A 0.1427(2) 0.42098(15) 0.1068(2) 0.0269(7) Uani d . 1 . . C
H8A 0.1923 0.4542 0.0973 0.032 Uiso calc R 1 . . H
C9A 0.1311(2) 0.43678(15) 0.1994(2) 0.0284(7) Uani d . 1 . . C
C10A 0.0060(2) 0.48933(15) 0.00553(19) 0.0239(6) Uani d . 1 . . C
C11A -0.1012(2) 0.49611(15) -0.06109(19) 0.0249(6) Uani d . 1 . . C
H11A -0.1068 0.5415 -0.0919 0.030 Uiso calc R 1 . . H
C12A -0.1356(2) 0.44242(15) -0.13777(19) 0.0278(7) Uani d . 1 . . C
H12E -0.0908 0.4440 -0.1754 0.033 Uiso calc R 1 . . H
H12F -0.1296 0.3966 -0.1096 0.033 Uiso calc R 1 . . H
C13A -0.2456(2) 0.45471(16) -0.2002(2) 0.0294(7) Uani d . 1 . . C
H13E -0.2670 0.4180 -0.2471 0.035 Uiso calc R 1 . . H
H13F -0.2497 0.4983 -0.2335 0.035 Uiso calc R 1 . . H
C14A -0.3185(2) 0.45692(15) -0.1459(2) 0.0297(7) Uani d . 1 . . C
H14A -0.3121 0.4119 -0.1140 0.036 Uiso calc R 1 . . H
C15A -0.2833(2) 0.51013(17) -0.0694(2) 0.0316(7) Uani d . 1 . . C
H15E -0.3290 0.5095 -0.0327 0.038 Uiso calc R 1 . . H
H15F -0.2875 0.5558 -0.0976 0.038 Uiso calc R 1 . . H
C16A -0.1738(2) 0.49665(17) -0.0054(2) 0.0304(7) Uani d . 1 . . C
H16E -0.1704 0.4523 0.0260 0.036 Uiso calc R 1 . . H
H16F -0.1524 0.5324 0.0429 0.036 Uiso calc R 1 . . H
C17A -0.4309(2) 0.46328(17) -0.2094(2) 0.0333(7) Uani d . 1 . . C
H17A -0.4448 0.4256 -0.2558 0.040 Uiso calc R 1 . . H
C18A -0.5035(3) 0.45362(19) -0.1550(2) 0.0425(8) Uani d . 1 . . C
H18E -0.4994 0.4933 -0.1153 0.064 Uiso calc R 1 . . H
H18F -0.4841 0.4127 -0.1164 0.064 Uiso calc R 1 . . H
H18G -0.5734 0.4487 -0.1985 0.064 Uiso calc R 1 . . H
C19A -0.4570(3) 0.53024(19) -0.2639(3) 0.0475(9) Uani d . 1 . . C
H19E -0.5289 0.5300 -0.3034 0.071 Uiso calc R 1 . . H
H19F -0.4146 0.5350 -0.3026 0.071 Uiso calc R 1 . . H
H19G -0.4440 0.5685 -0.2204 0.071 Uiso calc R 1 . . H
O1B -0.32721(16) 0.51923(11) 0.15757(16) 0.0371(5) Uani d . 1 . . O
O2B -0.15894(15) 0.51443(10) 0.23166(14) 0.0261(4) Uani d D 1 . . O
HO2B -0.162(4) 0.4669(11) 0.221(3) 0.105(18) Uiso d D 1 . . H
O3B -0.11424(15) 0.65168(10) 0.14528(13) 0.0270(5) Uani d . 1 . . O
N1B -0.14367(18) 0.64547(12) 0.27942(17) 0.0232(5) Uani d D 1 . . N
HN1B -0.112(2) 0.6397(17) 0.3412(13) 0.041(10) Uiso d D 1 . . H
C1B -0.4164(2) 0.72744(16) 0.2624(2) 0.0314(7) Uani d . 1 . . C
H1B -0.4580 0.7045 0.2082 0.038 Uiso calc R 1 . . H
C2B -0.4425(3) 0.79193(17) 0.2813(2) 0.0379(8) Uani d . 1 . . C
H2B -0.5026 0.8127 0.2405 0.045 Uiso calc R 1 . . H
C3B -0.3814(3) 0.82683(16) 0.3594(2) 0.0366(8) Uani d . 1 . . C
H3B -0.3989 0.8715 0.3719 0.044 Uiso calc R 1 . . H
C4B -0.2949(3) 0.79557(16) 0.4189(2) 0.0354(8) Uani d . 1 . . C
H4B -0.2529 0.8189 0.4727 0.042 Uiso calc R 1 . . H
C5B -0.2689(2) 0.73009(15) 0.4003(2) 0.0286(7) Uani d . 1 . . C
H5B -0.2093 0.7090 0.4414 0.034 Uiso calc R 1 . . H
C6B -0.3299(2) 0.69570(14) 0.32204(19) 0.0241(6) Uani d . 1 . . C
C7B -0.3057(2) 0.62345(15) 0.30217(19) 0.0249(6) Uani d . 1 . . C
H7I -0.3702 0.5979 0.2751 0.030 Uiso calc R 1 . . H
H7J -0.2658 0.6012 0.3614 0.030 Uiso calc R 1 . . H
C8B -0.2457(2) 0.61938(14) 0.23556(19) 0.0220(6) Uani d . 1 . . C
H8B -0.2811 0.6479 0.1798 0.026 Uiso calc R 1 . . H
C9B -0.2459(2) 0.54571(15) 0.2046(2) 0.0242(6) Uani d . 1 . . C
C10B -0.0818(2) 0.65723(14) 0.2319(2) 0.0248(6) Uani d . 1 . . C
C11B 0.0260(2) 0.67602(15) 0.2880(2) 0.0270(7) Uani d . 1 . . C
H11B 0.0288 0.6849 0.3529 0.032 Uiso calc R 1 . . H
C12B 0.0970(2) 0.61580(16) 0.2913(2) 0.0342(7) Uani d . 1 . . C
H12I 0.0725 0.5749 0.3147 0.041 Uiso calc R 1 . . H
H12J 0.0965 0.6059 0.2280 0.041 Uiso calc R 1 . . H
C13B 0.2057(2) 0.63242(16) 0.3548(2) 0.0361(8) Uani d . 1 . . C
H13I 0.2070 0.6376 0.4193 0.043 Uiso calc R 1 . . H
H13J 0.2511 0.5941 0.3537 0.043 Uiso calc R 1 . . H
C14B 0.2458(2) 0.69762(17) 0.3254(2) 0.0316(7) Uani d . 1 . . C
H14B 0.2468 0.6893 0.2616 0.038 Uiso calc R 1 . . H
C15B 0.1719(2) 0.75633(16) 0.3175(2) 0.0356(8) Uani d . 1 . . C
H15I 0.1963 0.7969 0.2934 0.043 Uiso calc R 1 . . H
H15J 0.1712 0.7675 0.3801 0.043 Uiso calc R 1 . . H
C16B 0.0632(2) 0.73996(16) 0.2538(2) 0.0332(7) Uani d . 1 . . C
H16I 0.0177 0.7786 0.2534 0.040 Uiso calc R 1 . . H
H16J 0.0619 0.7329 0.1897 0.040 Uiso calc R 1 . . H
C17B 0.3558(2) 0.71495(19) 0.3867(2) 0.0428(9) Uani d . 1 . . C
H17B 0.3739 0.7588 0.3634 0.051 Uiso calc R 1 . . H
C18B 0.3687(3) 0.7256(2) 0.4893(2) 0.0569(11) Uani d . 1 . . C
H18I 0.3565 0.6825 0.5158 0.085 Uiso calc R 1 . . H
H18J 0.3198 0.7597 0.4941 0.085 Uiso calc R 1 . . H
H18K 0.4380 0.7412 0.5234 0.085 Uiso calc R 1 . . H
C19B 0.4309(3) 0.6619(2) 0.3788(3) 0.0535(10) Uani d . 1 . . C
H19I 0.4198 0.6193 0.4069 0.080 Uiso calc R 1 . . H
H19J 0.5004 0.6780 0.4112 0.080 Uiso calc R 1 . . H
H19K 0.4209 0.6543 0.3133 0.080 Uiso calc R 1 . . H
O1C 0.04299(15) 0.44772(11) 0.37335(13) 0.0308(5) Uani d . 1 . . O
O2C 0.21337(17) 0.44630(13) 0.43949(15) 0.0411(6) Uani d D 1 . . O
HO2C 0.207(3) 0.444(2) 0.3787(15) 0.070(13) Uiso d D 1 . . H
O3C -0.00117(16) 0.33903(10) 0.51650(15) 0.0338(5) Uani d . 1 . . O
N1C 0.01385(19) 0.45147(12) 0.53748(16) 0.0243(5) Uani d D 1 . . N
HN1C -0.016(2) 0.4942(11) 0.527(2) 0.029(8) Uiso d D 1 . . H
C1C 0.2428(3) 0.56600(18) 0.7503(3) 0.0436(9) Uani d . 1 . . C
H1C 0.2677 0.6017 0.7224 0.052 Uiso calc R 1 . . H
C2C 0.2559(3) 0.5687(2) 0.8456(3) 0.0534(11) Uani d . 1 . . C
H2C 0.2916 0.6060 0.8817 0.064 Uiso calc R 1 . . H
C3C 0.2190(3) 0.5196(2) 0.8868(3) 0.0576(11) Uani d . 1 . . C
H3C 0.2263 0.5232 0.9504 0.069 Uiso calc R 1 . . H
C4C 0.1712(3) 0.4651(2) 0.8357(2) 0.0563(11) Uani d . 1 . . C
H4C 0.1463 0.4298 0.8644 0.068 Uiso calc R 1 . . H
C5C 0.1583(3) 0.46028(19) 0.7412(2) 0.0446(9) Uani d . 1 . . C
H5C 0.1249 0.4217 0.7068 0.054 Uiso calc R 1 . . H
C6C 0.1932(2) 0.51051(18) 0.6977(2) 0.0354(8) Uani d . 1 . . C
C7C 0.1818(2) 0.50885(17) 0.5955(2) 0.0327(7) Uani d . 1 . . C
H7CM 0.1496 0.5519 0.5663 0.039 Uiso calc R 1 . . H
H7CN 0.2504 0.5069 0.5909 0.039 Uiso calc R 1 . . H
C8C 0.1191(2) 0.44961(16) 0.54051(19) 0.0261(6) Uani d . 1 . . C
H8C 0.1506 0.4065 0.5720 0.031 Uiso calc R 1 . . H
C9C 0.1211(2) 0.44808(15) 0.4422(2) 0.0274(7) Uani d . 1 . . C
C10C -0.0422(2) 0.39503(15) 0.52003(19) 0.0253(6) Uani d . 1 . . C
C11C -0.1536(2) 0.40073(15) 0.50325(18) 0.0258(7) Uani d . 1 . . C
H11C -0.1770 0.3547 0.5150 0.031 Uiso calc R 1 . . H
C12C -0.1850(2) 0.45091(17) 0.5647(2) 0.0316(7) Uani d . 1 . . C
H12M -0.1492 0.4397 0.6308 0.038 Uiso calc R 1 . . H
H12N -0.1656 0.4977 0.5536 0.038 Uiso calc R 1 . . H
C13C -0.2999(2) 0.44710(18) 0.5425(2) 0.0351(8) Uani d . 1 . . C
H13M -0.3177 0.4012 0.5585 0.042 Uiso calc R 1 . . H
H13N -0.3196 0.4804 0.5816 0.042 Uiso calc R 1 . . H
C14C -0.3602(2) 0.46156(17) 0.4410(2) 0.0321(7) Uani d . 1 . . C
H14C -0.3417 0.5088 0.4287 0.039 Uiso calc R 1 . . H
C15C -0.3254(2) 0.41472(18) 0.3786(2) 0.0369(8) Uani d . 1 . . C
H15M -0.3457 0.3675 0.3861 0.044 Uiso calc R 1 . . H
H15N -0.3603 0.4281 0.3132 0.044 Uiso calc R 1 . . H
C16C -0.2107(2) 0.41713(18) 0.4005(2) 0.0335(8) Uani d . 1 . . C
H16M -0.1910 0.4630 0.3862 0.040 Uiso calc R 1 . . H
H16N -0.1915 0.3838 0.3612 0.040 Uiso calc R 1 . . H
C17C -0.4762(2) 0.4618(2) 0.4195(2) 0.0440(9) Uani d . 1 . . C
H17C -0.4902 0.4969 0.4606 0.053 Uiso calc R 1 . . H
C18C -0.5335(3) 0.4844(2) 0.3187(3) 0.0553(11) Uani d . 1 . . C
H18M -0.5285 0.4486 0.2760 0.083 Uiso calc R 1 . . H
H18N -0.5032 0.5264 0.3059 0.083 Uiso calc R 1 . . H
H18P -0.6053 0.4923 0.3101 0.083 Uiso calc R 1 . . H
C19C -0.5195(3) 0.3964(2) 0.4385(4) 0.0749(14) Uani d . 1 . . C
H19M -0.5923 0.4022 0.4274 0.112 Uiso calc R 1 . . H
H19N -0.4844 0.3831 0.5033 0.112 Uiso calc R 1 . . H
H19P -0.5102 0.3609 0.3975 0.112 Uiso calc R 1 . . H
O1D -0.18376(15) 0.38516(10) 0.17923(13) 0.0273(5) Uani d . 1 . . O
O2D -0.35411(16) 0.39201(11) 0.11892(16) 0.0382(5) Uani d D 1 . . O
HO2D -0.336(3) 0.4370(11) 0.139(2) 0.063(12) Uiso d D 1 . . H
O3D -0.18841(14) 0.24624(10) 0.28940(13) 0.0256(4) Uani d . 1 . . O
N1D -0.18444(18) 0.24963(12) 0.14512(16) 0.0225(5) Uani d D 1 . . N
HN1D -0.144(2) 0.2499(16) 0.1089(18) 0.030(8) Uiso d D 1 . . H
C1D -0.4500(2) 0.18168(16) -0.0122(2) 0.0313(7) Uani d . 1 . . C
H1D -0.4840 0.2075 0.0204 0.038 Uiso calc R 1 . . H
C2D -0.4843(2) 0.11683(17) -0.0433(2) 0.0360(7) Uani d . 1 . . C
H2D -0.5414 0.0985 -0.0316 0.043 Uiso calc R 1 . . H
C3D -0.4362(3) 0.07918(18) -0.0907(2) 0.0421(9) Uani d . 1 . . C
H3D -0.4607 0.0351 -0.1125 0.051 Uiso calc R 1 . . H
C4D -0.3518(3) 0.10526(17) -0.1069(2) 0.0388(8) Uani d . 1 . . C
H4D -0.3180 0.0789 -0.1392 0.047 Uiso calc R 1 . . H
C5D -0.3171(2) 0.17015(16) -0.0756(2) 0.0329(7) Uani d . 1 . . C
H5D -0.2594 0.1880 -0.0866 0.039 Uiso calc R 1 . . H
C6D -0.3661(2) 0.20907(15) -0.02839(18) 0.0251(6) Uani d . 1 . . C
C7D -0.3299(2) 0.28009(15) 0.00509(18) 0.0248(6) Uani d . 1 . . C
H7DQ -0.3884 0.3118 -0.0163 0.030 Uiso calc R 1 . . H
H7DR -0.2795 0.2947 -0.0230 0.030 Uiso calc R 1 . . H
C8D -0.2813(2) 0.28467(15) 0.11121(18) 0.0232(6) Uani d . 1 . . C
H8D -0.3283 0.2630 0.1393 0.028 Uiso calc R 1 . . H
C9D -0.2670(2) 0.35912(15) 0.14078(19) 0.0244(6) Uani d . 1 . . C
C10D -0.1399(2) 0.23607(14) 0.23494(19) 0.0226(6) Uani d . 1 . . C
C11D -0.0321(2) 0.21081(15) 0.26960(19) 0.0250(6) Uani d . 1 . . C
H11D -0.0180 0.1933 0.3339 0.030 Uiso calc R 1 . . H
C12D -0.0093(2) 0.15309(15) 0.2134(2) 0.0285(7) Uani d . 1 . . C
H12Q -0.0216 0.1685 0.1492 0.034 Uiso calc R 1 . . H
H12R -0.0548 0.1141 0.2110 0.034 Uiso calc R 1 . . H
C13D 0.1017(2) 0.13120(15) 0.2588(2) 0.0286(7) Uani d . 1 . . C
H13Q 0.1129 0.1145 0.3223 0.034 Uiso calc R 1 . . H
H13R 0.1163 0.0933 0.2228 0.034 Uiso calc R 1 . . H
C14D 0.1744(2) 0.19011(15) 0.2632(2) 0.0278(7) Uani d . 1 . . C
H14D 0.1591 0.2067 0.1983 0.033 Uiso calc R 1 . . H
C15D 0.1517(2) 0.24840(16) 0.3181(2) 0.0319(7) Uani d . 1 . . C
H15Q 0.1969 0.2872 0.3187 0.038 Uiso calc R 1 . . H
H15R 0.1664 0.2337 0.3830 0.038 Uiso calc R 1 . . H
C16D 0.0401(2) 0.27181(15) 0.2769(2) 0.0281(7) Uani d . 1 . . C
H16Q 0.0271 0.2915 0.2146 0.034 Uiso calc R 1 . . H
H16R 0.0271 0.3075 0.3168 0.034 Uiso calc R 1 . . H
C17D 0.2861(2) 0.16681(16) 0.2990(2) 0.0337(7) Uani d . 1 . . C
H17D 0.2892 0.1247 0.2637 0.040 Uiso calc R 1 . . H
C18D 0.3574(3) 0.2185(2) 0.2783(3) 0.0559(10) Uani d . 1 . . C
H18Q 0.3590 0.2604 0.3134 0.084 Uiso calc R 1 . . H
H18R 0.3327 0.2288 0.2118 0.084 Uiso calc R 1 . . H
H18S 0.4262 0.1994 0.2964 0.084 Uiso calc R 1 . . H
C19D 0.3261(3) 0.1474(2) 0.4010(2) 0.0473(9) Uani d . 1 . . C
H19Q 0.3926 0.1253 0.4159 0.071 Uiso calc R 1 . . H
H19R 0.2784 0.1160 0.4139 0.071 Uiso calc R 1 . . H
H19S 0.3333 0.1884 0.4390 0.071 Uiso calc R 1 . . H
O4 0.10227(16) 0.73167(11) 0.54298(14) 0.0275(5) Uani d D 1 . . O
HO4A 0.061(2) 0.7705(14) 0.516(2) 0.049(10) Uiso d D 1 . . H
HO4B 0.136(4) 0.730(3) 0.6089(15) 0.12(2) Uiso d D 1 . . H
HO4C 0.051(3) 0.6968(17) 0.532(3) 0.076(14) Uiso d D 1 . . H
O5 0.03395(17) 0.15067(11) -0.02283(15) 0.0288(5) Uani d D 1 . . O
HO5A -0.006(2) 0.1901(14) -0.021(3) 0.054(11) Uiso d D 1 . . H
HO5B 0.060(3) 0.159(2) -0.072(2) 0.094(16) Uiso d D 1 . . H
HO5C -0.003(3) 0.1080(13) -0.031(2) 0.055(11) Uiso d D 1 . . H
Cl1 -0.04404(6) 0.61402(4) 0.49921(5) 0.02937(17) Uani d . 1 . . Cl
Cl2 -0.07094(6) 0.27751(4) -0.00425(5) 0.02868(17) Uani d . 1 . . Cl

loop_
_atom_site_aniso_label
_atom_site_aniso_U_11
_atom_site_aniso_U_22
_atom_site_aniso_U_33
_atom_site_aniso_U_12
_atom_site_aniso_U_13
_atom_site_aniso_U_23
O1A 0.0263(13) 0.0662(17) 0.0321(12) -0.0028(12) 0.0081(11) -0.0076(12)
O2A 0.0239(12) 0.0323(12) 0.0271(11) -0.0028(9) 0.0102(9) -0.0013(9)
O3A 0.0330(12) 0.0197(11) 0.0340(12) -0.0024(9) 0.0127(10) -0.0017(9)
N1A 0.0302(15) 0.0210(13) 0.0240(12) -0.0007(11) 0.0123(11) -0.0010(10)
C1A 0.0308(19) 0.050(2) 0.0349(18) -0.0010(16) 0.0083(16) -0.0041(16)
C2A 0.035(2) 0.063(3) 0.058(2) -0.0012(18) 0.0262(19) 0.000(2)
C3A 0.056(2) 0.035(2) 0.070(3) -0.0008(17) 0.047(2) -0.0057(18)
C4A 0.071(3) 0.036(2) 0.058(2) -0.0175(19) 0.040(2) -0.0197(18)
C5A 0.047(2) 0.0318(18) 0.054(2) -0.0117(16) 0.0288(19) -0.0107(16)
C6A 0.0293(18) 0.0245(16) 0.0394(18) 0.0013(13) 0.0160(15) 0.0038(14)
C7A 0.0279(17) 0.0292(17) 0.0290(15) 0.0034(13) 0.0120(14) 0.0051(13)
C8A 0.0278(17) 0.0277(16) 0.0277(15) -0.0024(13) 0.0130(14) -0.0002(13)
C9A 0.0287(18) 0.0276(17) 0.0293(16) 0.0005(13) 0.0105(15) 0.0023(14)
C10A 0.0325(17) 0.0220(16) 0.0211(14) 0.0004(13) 0.0140(13) -0.0003(12)
C11A 0.0288(17) 0.0233(16) 0.0227(14) 0.0037(13) 0.0088(13) 0.0035(12)
C12A 0.0328(18) 0.0262(16) 0.0248(15) 0.0043(13) 0.0103(14) -0.0026(13)
C13A 0.0355(18) 0.0264(16) 0.0244(15) -0.0026(14) 0.0080(14) -0.0006(13)
C14A 0.0353(19) 0.0229(16) 0.0292(16) -0.0011(14) 0.0091(14) 0.0060(13)
C15A 0.0297(17) 0.0346(18) 0.0327(17) -0.0002(14) 0.0136(14) -0.0018(14)
C16A 0.0317(18) 0.0338(18) 0.0273(16) -0.0007(14) 0.0125(14) -0.0012(14)
C17A 0.0305(18) 0.0331(18) 0.0331(17) -0.0076(14) 0.0066(15) 0.0040(14)
C18A 0.033(2) 0.044(2) 0.049(2) -0.0093(16) 0.0128(17) 0.0002(17)
C19A 0.033(2) 0.048(2) 0.052(2) -0.0054(17) 0.0031(17) 0.0167(18)
O1B 0.0296(13) 0.0254(12) 0.0469(13) 0.0027(10) 0.0014(11) -0.0122(10)
O2B 0.0213(11) 0.0214(11) 0.0332(11) 0.0021(9) 0.0065(9) -0.0002(9)
O3B 0.0282(12) 0.0298(11) 0.0246(11) 0.0002(9) 0.0111(9) -0.0004(9)
N1B 0.0229(14) 0.0231(13) 0.0224(13) -0.0015(10) 0.0063(11) -0.0001(11)
C1B 0.0331(18) 0.0327(17) 0.0275(16) 0.0032(14) 0.0093(14) 0.0018(14)
C2B 0.046(2) 0.0333(19) 0.0343(18) 0.0116(16) 0.0133(16) 0.0031(15)
C3B 0.051(2) 0.0218(16) 0.0402(19) 0.0066(15) 0.0202(18) -0.0035(14)
C4B 0.044(2) 0.0286(18) 0.0336(17) -0.0036(15) 0.0140(16) -0.0052(14)
C5B 0.0305(17) 0.0266(16) 0.0283(15) 0.0001(13) 0.0097(14) -0.0022(13)
C6B 0.0279(16) 0.0240(15) 0.0259(15) -0.0012(13) 0.0162(14) 0.0012(12)
C7B 0.0259(16) 0.0236(15) 0.0265(14) -0.0007(12) 0.0106(13) 0.0010(12)
C8B 0.0221(15) 0.0198(14) 0.0240(14) 0.0008(12) 0.0082(12) -0.0028(12)
C9B 0.0241(17) 0.0229(15) 0.0234(15) 0.0010(13) 0.0054(13) 0.0015(12)
C10B 0.0293(17) 0.0184(15) 0.0274(16) -0.0011(12) 0.0108(14) 0.0003(12)
C11B 0.0243(16) 0.0286(16) 0.0264(15) -0.0049(13) 0.0065(13) -0.0017(13)
C12B 0.0309(18) 0.0240(16) 0.0436(18) -0.0002(14) 0.0079(15) -0.0017(15)
C13B 0.0313(18) 0.0318(18) 0.0410(18) 0.0038(14) 0.0073(15) 0.0033(15)
C14B 0.0268(17) 0.0385(19) 0.0292(16) -0.0054(14) 0.0093(14) -0.0035(14)
C15B 0.0345(19) 0.0250(17) 0.0423(19) -0.0054(14) 0.0068(16) 0.0017(14)
C16B 0.0284(18) 0.0264(17) 0.0390(18) -0.0013(14) 0.0044(15) 0.0001(14)
C17B 0.0262(19) 0.046(2) 0.048(2) -0.0095(16) 0.0036(16) 0.0010(17)
C18B 0.042(2) 0.064(3) 0.049(2) -0.003(2) -0.0039(19) -0.015(2)
C19B 0.030(2) 0.075(3) 0.052(2) 0.0021(19) 0.0094(18) 0.001(2)
O1C 0.0279(12) 0.0360(12) 0.0265(11) 0.0021(10) 0.0067(10) -0.0022(10)
O2C 0.0304(13) 0.0636(17) 0.0315(12) 0.0033(11) 0.0137(11) 0.0027(12)
O3C 0.0324(13) 0.0225(11) 0.0425(13) 0.0014(10) 0.0080(10) -0.0020(10)
N1C 0.0253(14) 0.0199(13) 0.0265(13) 0.0004(11) 0.0073(11) 0.0019(11)
C1C 0.034(2) 0.0359(19) 0.052(2) 0.0075(15) 0.0029(17) -0.0149(17)
C2C 0.041(2) 0.051(2) 0.050(2) 0.0130(19) -0.0073(19) -0.030(2)
C3C 0.066(3) 0.060(3) 0.033(2) 0.024(2) 0.001(2) -0.007(2)
C4C 0.081(3) 0.050(3) 0.0304(19) 0.019(2) 0.010(2) 0.0008(18)
C5C 0.058(2) 0.037(2) 0.0302(17) 0.0042(18) 0.0045(17) -0.0048(16)
C6C 0.0231(17) 0.0384(19) 0.0346(17) 0.0079(15) -0.0027(14) -0.0128(15)
C7C 0.0284(17) 0.0287(17) 0.0369(18) -0.0060(14) 0.0062(15) -0.0034(14)
C8C 0.0273(17) 0.0263(16) 0.0237(14) 0.0009(13) 0.0075(13) -0.0018(13)
C9C 0.0282(18) 0.0218(15) 0.0327(16) 0.0004(13) 0.0113(15) -0.0001(13)
C10C 0.0301(17) 0.0245(16) 0.0197(14) 0.0010(13) 0.0065(13) 0.0017(12)
C11C 0.0293(17) 0.0257(16) 0.0213(14) -0.0001(13) 0.0075(13) 0.0024(12)
C12C 0.0305(18) 0.0385(18) 0.0232(15) 0.0048(15) 0.0062(14) -0.0011(14)
C13C 0.0333(19) 0.043(2) 0.0310(17) 0.0020(15) 0.0143(15) 0.0006(15)
C14C 0.0280(18) 0.0362(18) 0.0319(16) -0.0009(14) 0.0102(14) 0.0081(15)
C15C 0.0295(19) 0.049(2) 0.0278(17) -0.0003(15) 0.0041(15) -0.0025(15)
C16C 0.0303(18) 0.046(2) 0.0222(15) 0.0015(15) 0.0060(14) -0.0033(14)
C17C 0.0293(19) 0.061(2) 0.045(2) -0.0009(17) 0.0173(16) 0.0115(19)
C18C 0.031(2) 0.079(3) 0.050(2) 0.002(2) 0.0071(18) 0.013(2)
C19C 0.047(3) 0.074(3) 0.104(4) -0.005(2) 0.027(3) 0.024(3)
O1D 0.0234(12) 0.0247(11) 0.0301(11) -0.0024(9) 0.0047(10) -0.0021(9)
O2D 0.0227(12) 0.0275(12) 0.0539(14) 0.0036(10) 0.0001(11) -0.0138(11)
O3D 0.0239(11) 0.0306(11) 0.0232(10) 0.0022(9) 0.0094(9) -0.0004(9)
N1D 0.0260(14) 0.0226(12) 0.0191(12) 0.0044(10) 0.0081(11) 0.0030(10)
C1D 0.0361(19) 0.0293(16) 0.0257(16) -0.0029(14) 0.0073(14) -0.0002(13)
C2D 0.0334(18) 0.0336(18) 0.0326(17) -0.0068(16) 0.0010(15) 0.0054(15)
C3D 0.045(2) 0.0316(19) 0.0354(18) -0.0058(16) -0.0047(17) -0.0038(15)
C4D 0.046(2) 0.0292(18) 0.0336(17) 0.0054(16) 0.0038(16) -0.0086(15)
C5D 0.0307(18) 0.0335(18) 0.0307(17) 0.0002(14) 0.0058(15) -0.0004(14)
C6D 0.0277(17) 0.0254(15) 0.0172(13) -0.0012(13) 0.0015(12) 0.0011(12)
C7D 0.0270(16) 0.0216(14) 0.0235(14) 0.0002(13) 0.0059(12) 0.0032(13)
C8D 0.0228(15) 0.0207(15) 0.0237(14) -0.0007(12) 0.0052(12) 0.0001(12)
C9D 0.0269(17) 0.0246(16) 0.0224(14) 0.0048(13) 0.0094(13) 0.0023(12)
C10D 0.0238(16) 0.0158(14) 0.0270(15) -0.0020(12) 0.0071(13) -0.0042(12)
C11D 0.0241(16) 0.0275(16) 0.0218(14) 0.0065(12) 0.0058(13) 0.0021(12)
C12D 0.0292(17) 0.0253(16) 0.0305(16) 0.0035(13) 0.0096(14) -0.0035(13)
C13D 0.0289(17) 0.0243(16) 0.0300(16) 0.0054(13) 0.0070(14) -0.0046(13)
C14D 0.0237(16) 0.0288(17) 0.0282(16) 0.0036(13) 0.0055(13) 0.0009(13)
C15D 0.0261(17) 0.0268(16) 0.0371(17) 0.0033(13) 0.0037(14) -0.0022(14)
C16D 0.0260(16) 0.0227(15) 0.0327(16) 0.0025(13) 0.0065(13) -0.0047(13)
C17D 0.0264(17) 0.0309(18) 0.0406(18) 0.0059(14) 0.0076(15) -0.0027(14)
C18D 0.031(2) 0.049(2) 0.087(3) 0.0058(17) 0.020(2) 0.009(2)
C19D 0.037(2) 0.054(2) 0.0375(19) 0.0167(18) -0.0037(16) -0.0057(17)
O4 0.0314(13) 0.0269(12) 0.0232(11) -0.0003(10) 0.0080(10) 0.0011(10)
O5 0.0364(13) 0.0217(11) 0.0337(12) 0.0015(10) 0.0189(11) 0.0004(10)
Cl1 0.0351(4) 0.0228(4) 0.0262(4) -0.0002(3) 0.0055(3) -0.0006(3)
Cl2 0.0337(4) 0.0221(4) 0.0333(4) 0.0015(3) 0.0156(3) 0.0008(3)

loop_
_atom_type_symbol
_atom_type_description
_atom_type_scat_dispersion_real
_atom_type_scat_dispersion_imag
_atom_type_scat_source
C C 0.0033 0.0016 'International Tables Vol C Tables 4.2.6.8 and 6.1.1.4'
H H 0.0000 0.0000 'International Tables Vol C Tables 4.2.6.8 and 6.1.1.4'
N N 0.0061 0.0033 'International Tables Vol C Tables 4.2.6.8 and 6.1.1.4'
O O 0.0106 0.0060 'International Tables Vol C Tables 4.2.6.8 and 6.1.1.4'
Cl Cl 0.1484 0.1585 'International Tables Vol C Tables 4.2.6.8 and 6.1.1.4'

loop_
_geom_angle_atom_site_label_1
_geom_angle_atom_site_label_2
_geom_angle_atom_site_label_3
_geom_angle
C9A O2A HO2A 111(3)
C10A N1A C8A 120.6(3)
C10A N1A HN1A 122(2)
C8A N1A HN1A 117(2)
C2A C1A C6A 121.0(3)
C2A C1A H1A 119.5
C6A C1A H1A 119.5
C3A C2A C1A 119.8(3)
C3A C2A H2A 120.1
C1A C2A H2A 120.1
C4A C3A C2A 119.9(3)
C4A C3A H3A 120.1
C2A C3A H3A 120.1
C3A C4A C5A 120.5(3)
C3A C4A H4A 119.8
C5A C4A H4A 119.8
C6A C5A C4A 119.5(3)
C6A C5A H5A 120.2
C4A C5A H5A 120.2
C5A C6A C1A 119.2(3)
C5A C6A C7A 121.1(3)
C1A C6A C7A 119.6(3)
C6A C7A C8A 112.2(2)
C6A C7A H7E 109.2
C8A C7A H7E 109.2
C6A C7A H7F 109.2
C8A C7A H7F 109.2
H7E C7A H7F 107.9
N1A C8A C9A 111.9(2)
N1A C8A C7A 112.0(2)
C9A C8A C7A 108.9(2)
N1A C8A H8A 107.9
C9A C8A H8A 107.9
C7A C8A H8A 107.9
O1A C9A O2A 124.4(3)
O1A C9A C8A 118.7(3)
O2A C9A C8A 116.8(3)
O3A C10A N1A 118.7(3)
O3A C10A C11A 120.7(3)
N1A C10A C11A 120.5(3)
C10A C11A C12A 115.9(2)
C10A C11A C16A 108.6(2)
C12A C11A C16A 109.9(2)
C10A C11A H11A 107.3
C12A C11A H11A 107.3
C16A C11A H11A 107.3
C13A C12A C11A 110.8(2)
C13A C12A H12E 109.5
C11A C12A H12E 109.5
C13A C12A H12F 109.5
C11A C12A H12F 109.5
H12E C12A H12F 108.1
C12A C13A C14A 112.4(2)
C12A C13A H13E 109.1
C14A C13A H13E 109.1
C12A C13A H13F 109.1
C14A C13A H13F 109.1
H13E C13A H13F 107.9
C15A C14A C13A 110.1(2)
C15A C14A C17A 114.7(3)
C13A C14A C17A 112.7(2)
C15A C14A H14A 106.2
C13A C14A H14A 106.2
C17A C14A H14A 106.2
C14A C15A C16A 111.2(3)
C14A C15A H15E 109.4
C16A C15A H15E 109.4
C14A C15A H15F 109.4
C16A C15A H15F 109.4
H15E C15A H15F 108.0
C15A C16A C11A 110.5(2)
C15A C16A H16E 109.5
C11A C16A H16E 109.5
C15A C16A H16F 109.5
C11A C16A H16F 109.5
H16E C16A H16F 108.1
C19A C17A C18A 109.0(3)
C19A C17A C14A 114.3(3)
C18A C17A C14A 111.6(2)
C19A C17A H17A 107.2
C18A C17A H17A 107.2
C14A C17A H17A 107.2
C17A C18A H18E 109.5
C17A C18A H18F 109.5
H18E C18A H18F 109.5
C17A C18A H18G 109.5
H18E C18A H18G 109.5
H18F C18A H18G 109.5
C17A C19A H19E 109.5
C17A C19A H19F 109.5
H19E C19A H19F 109.5
C17A C19A H19G 109.5
H19E C19A H19G 109.5
H19F C19A H19G 109.5
C9B O2B HO2B 115(3)
C10B N1B C8B 122.1(2)
C10B N1B HN1B 115(2)
C8B N1B HN1B 120(2)
C2B C1B C6B 120.6(3)
C2B C1B H1B 119.7
C6B C1B H1B 119.7
C1B C2B C3B 120.5(3)
C1B C2B H2B 119.8
C3B C2B H2B 119.8
C4B C3B C2B 119.1(3)
C4B C3B H3B 120.4
C2B C3B H3B 120.4
C3B C4B C5B 120.4(3)
C3B C4B H4B 119.8
C5B C4B H4B 119.8
C6B C5B C4B 120.1(3)
C6B C5B H5B 119.9
C4B C5B H5B 119.9
C1B C6B C5B 119.2(3)
C1B C6B C7B 119.6(3)
C5B C6B C7B 121.2(3)
C6B C7B C8B 113.3(2)
C6B C7B H7I 108.9
C8B C7B H7I 108.9
C6B C7B H7J 108.9
C8B C7B H7J 108.9
H7I C7B H7J 107.7
N1B C8B C9B 112.2(2)
N1B C8B C7B 110.6(2)
C9B C8B C7B 108.4(2)
N1B C8B H8B 108.5
C9B C8B H8B 108.5
C7B C8B H8B 108.5
O1B C9B O2B 124.2(3)
O1B C9B C8B 119.1(3)
O2B C9B C8B 116.8(3)
O3B C10B N1B 120.1(3)
O3B C10B C11B 123.6(3)
N1B C10B C11B 116.3(3)
C10B C11B C16B 113.6(3)
C10B C11B C12B 109.9(2)
C16B C11B C12B 110.6(2)
C10B C11B H11B 107.5
C16B C11B H11B 107.5
C12B C11B H11B 107.5
C13B C12B C11B 110.3(3)
C13B C12B H12I 109.6
C11B C12B H12I 109.6
C13B C12B H12J 109.6
C11B C12B H12J 109.6
H12I C12B H12J 108.1
C14B C13B C12B 112.1(3)
C14B C13B H13I 109.2
C12B C13B H13I 109.2
C14B C13B H13J 109.2
C12B C13B H13J 109.2
H13I C13B H13J 107.9
C15B C14B C13B 110.4(3)
C15B C14B C17B 112.9(3)
C13B C14B C17B 113.4(3)
C15B C14B H14B 106.6
C13B C14B H14B 106.6
C17B C14B H14B 106.6
C14B C15B C16B 112.8(3)
C14B C15B H15I 109.0
C16B C15B H15I 109.0
C14B C15B H15J 109.0
C16B C15B H15J 109.0
H15I C15B H15J 107.8
C11B C16B C15B 109.6(3)
C11B C16B H16I 109.7
C15B C16B H16I 109.7
C11B C16B H16J 109.7
C15B C16B H16J 109.7
H16I C16B H16J 108.2
C19B C17B C18B 109.7(3)
C19B C17B C14B 111.9(3)
C18B C17B C14B 113.2(3)
C19B C17B H17B 107.2
C18B C17B H17B 107.2
C14B C17B H17B 107.2
C17B C18B H18I 109.5
C17B C18B H18J 109.5
H18I C18B H18J 109.5
C17B C18B H18K 109.5
H18I C18B H18K 109.5
H18J C18B H18K 109.5
C17B C19B H19I 109.5
C17B C19B H19J 109.5
H19I C19B H19J 109.5
C17B C19B H19K 109.5
H19I C19B H19K 109.5
H19J C19B H19K 109.5
C9C O2C HO2C 107(3)
C10C N1C C8C 120.3(3)
C10C N1C HN1C 121.6(19)
C8C N1C HN1C 114.5(19)
C6C C1C C2C 119.4(4)
C6C C1C H1C 120.3
C2C C1C H1C 120.3
C3C C2C C1C 121.7(4)
C3C C2C H2C 119.1
C1C C2C H2C 119.1
C2C C3C C4C 119.0(4)
C2C C3C H3C 120.5
C4C C3C H3C 120.5
C3C C4C C5C 120.7(4)
C3C C4C H4C 119.6
C5C C4C H4C 119.6
C6C C5C C4C 121.0(4)
C6C C5C H5C 119.5
C4C C5C H5C 119.5
C5C C6C C1C 118.1(3)
C5C C6C C7C 124.0(3)
C1C C6C C7C 117.9(3)
C8C C7C C6C 115.0(3)
C8C C7C H7CM 108.5
C6C C7C H7CM 108.5
C8C C7C H7CN 108.5
C6C C7C H7CN 108.5
H7CM C7C H7CN 107.5
N1C C8C C9C 109.6(2)
N1C C8C C7C 112.3(2)
C9C C8C C7C 111.1(2)
N1C C8C H8C 107.9
C9C C8C H8C 107.9
C7C C8C H8C 107.9
O1C C9C O2C 124.5(3)
O1C C9C C8C 122.5(3)
O2C C9C C8C 113.0(3)
O3C C10C N1C 119.6(3)
O3C C10C C11C 121.7(3)
N1C C10C C11C 118.6(3)
C10C C11C C12C 116.6(2)
C10C C11C C16C 109.5(2)
C12C C11C C16C 109.9(2)
C10C C11C H11C 106.8
C12C C11C H11C 106.8
C16C C11C H11C 106.8
C13C C12C C11C 109.7(3)
C13C C12C H12M 109.7
C11C C12C H12M 109.7
C13C C12C H12N 109.7
C11C C12C H12N 109.7
H12M C12C H12N 108.2
C14C C13C C12C 112.8(2)
C14C C13C H13M 109.0
C12C C13C H13M 109.0
C14C C13C H13N 109.0
C12C C13C H13N 109.0
H13M C13C H13N 107.8
C13C C14C C15C 110.3(3)
C13C C14C C17C 113.0(2)
C15C C14C C17C 114.2(3)
C13C C14C H14C 106.2
C15C C14C H14C 106.2
C17C C14C H14C 106.2
C16C C15C C14C 112.6(3)
C16C C15C H15M 109.1
C14C C15C H15M 109.1
C16C C15C H15N 109.1
C14C C15C H15N 109.1
H15M C15C H15N 107.8
C15C C16C C11C 110.7(2)
C15C C16C H16M 109.5
C11C C16C H16M 109.5
C15C C16C H16N 109.5
C11C C16C H16N 109.5
H16M C16C H16N 108.1
C19C C17C C18C 109.8(3)
C19C C17C C14C 115.1(3)
C18C C17C C14C 111.1(3)
C19C C17C H17C 106.8
C18C C17C H17C 106.8
C14C C17C H17C 106.8
C17C C18C H18M 109.5
C17C C18C H18N 109.5
H18M C18C H18N 109.5
C17C C18C H18P 109.5
H18M C18C H18P 109.5
H18N C18C H18P 109.5
C17C C19C H19M 109.5
C17C C19C H19N 109.5
H19M C19C H19N 109.5
C17C C19C H19P 109.5
H19M C19C H19P 109.5
H19N C19C H19P 109.5
C9D O2D HO2D 105(2)
C10D N1D C8D 120.9(2)
C10D N1D HN1D 117.6(19)
C8D N1D HN1D 118.3(19)
C2D C1D C6D 120.4(3)
C2D C1D H1D 119.8
C6D C1D H1D 119.8
C3D C2D C1D 120.4(3)
C3D C2D H2D 119.8
C1D C2D H2D 119.8
C2D C3D C4D 120.2(3)
C2D C3D H3D 119.9
C4D C3D H3D 119.9
C3D C4D C5D 119.6(3)
C3D C4D H4D 120.2
C5D C4D H4D 120.2
C6D C5D C4D 120.7(3)
C6D C5D H5D 119.7
C4D C5D H5D 119.7
C5D C6D C1D 118.8(3)
C5D C6D C7D 121.2(3)
C1D C6D C7D 120.0(3)
C6D C7D C8D 112.8(2)
C6D C7D H7DQ 109.0
C8D C7D H7DQ 109.0
C6D C7D H7DR 109.0
C8D C7D H7DR 109.0
H7DQ C7D H7DR 107.8
N1D C8D C9D 109.9(2)
N1D C8D C7D 111.7(2)
C9D C8D C7D 109.7(2)
N1D C8D H8D 108.5
C9D C8D H8D 108.5
C7D C8D H8D 108.5
O1D C9D O2D 124.2(3)
O1D C9D C8D 123.4(3)
O2D C9D C8D 112.4(3)
O3D C10D N1D 119.3(3)
O3D C10D C11D 121.5(2)
N1D C10D C11D 119.2(2)
C10D C11D C12D 115.3(2)
C10D C11D C16D 108.7(2)
C12D C11D C16D 110.9(2)
C10D C11D H11D 107.2
C12D C11D H11D 107.2
C16D C11D H11D 107.2
C11D C12D C13D 109.3(2)
C11D C12D H12Q 109.8
C13D C12D H12Q 109.8
C11D C12D H12R 109.8
C13D C12D H12R 109.8
H12Q C12D H12R 108.3
C14D C13D C12D 111.3(2)
C14D C13D H13Q 109.4
C12D C13D H13Q 109.4
C14D C13D H13R 109.4
C12D C13D H13R 109.4
H13Q C13D H13R 108.0
C15D C14D C13D 109.3(2)
C15D C14D C17D 114.1(3)
C13D C14D C17D 111.7(2)
C15D C14D H14D 107.1
C13D C14D H14D 107.1
C17D C14D H14D 107.1
C14D C15D C16D 112.0(2)
C14D C15D H15Q 109.2
C16D C15D H15Q 109.2
C14D C15D H15R 109.2
C16D C15D H15R 109.2
H15Q C15D H15R 107.9
C15D C16D C11D 110.1(2)
C15D C16D H16Q 109.6
C11D C16D H16Q 109.6
C15D C16D H16R 109.6
C11D C16D H16R 109.6
H16Q C16D H16R 108.2
C19D C17D C18D 110.3(3)
C19D C17D C14D 114.2(3)
C18D C17D C14D 112.5(3)
C19D C17D H17D 106.4
C18D C17D H17D 106.4
C14D C17D H17D 106.4
C17D C18D H18Q 109.5
C17D C18D H18R 109.5
H18Q C18D H18R 109.5
C17D C18D H18S 109.5
H18Q C18D H18S 109.5
H18R C18D H18S 109.5
C17D C19D H19Q 109.5
C17D C19D H19R 109.5
H19Q C19D H19R 109.5
C17D C19D H19S 109.5
H19Q C19D H19S 109.5
H19R C19D H19S 109.5
HO4A O4 HO4B 120(4)
HO4A O4 HO4C 101(3)
HO4B O4 HO4C 103(4)
HO5A O5 HO5B 106(4)
HO5A O5 HO5C 115(3)
HO5B O5 HO5C 112(4)

loop_
_geom_bond_atom_site_label_1
_geom_bond_atom_site_label_2
_geom_bond_site_symmetry_2
_geom_bond_distance
_geom_bond_publ_flag
O1A C9A . 1.239(4) ?
O2A C9A . 1.291(4) ?
O2A HO2A . 0.949(19) ?
O3A C10A . 1.266(3) ?
N1A C10A . 1.329(4) ?
N1A C8A . 1.450(4) ?
N1A HN1A . 0.944(18) ?
C1A C2A . 1.379(5) ?
C1A C6A . 1.383(4) ?
C1A H1A . 0.9500 ?
C2A C3A . 1.376(5) ?
C2A H2A . 0.9500 ?
C3A C4A . 1.368(5) ?
C3A H3A . 0.9500 ?
C4A C5A . 1.404(4) ?
C4A H4A . 0.9500 ?
C5A C6A . 1.378(5) ?
C5A H5A . 0.9500 ?
C6A C7A . 1.517(4) ?
C7A C8A . 1.536(4) ?
C7A H7E . 0.9900 ?
C7A H7F . 0.9900 ?
C8A C9A . 1.522(4) ?
C8A H8A . 1.0000 ?
C10A C11A . 1.502(4) ?
C11A C12A . 1.531(4) ?
C11A C16A . 1.541(4) ?
C11A H11A . 1.0000 ?
C12A C13A . 1.526(4) ?
C12A H12E . 0.9900 ?
C12A H12F . 0.9900 ?
C13A C14A . 1.529(4) ?
C13A H13E . 0.9900 ?
C13A H13F . 0.9900 ?
C14A C15A . 1.522(4) ?
C14A C17A . 1.544(4) ?
C14A H14A . 1.0000 ?
C15A C16A . 1.532(4) ?
C15A H15E . 0.9900 ?
C15A H15F . 0.9900 ?
C16A H16E . 0.9900 ?
C16A H16F . 0.9900 ?
C17A C19A . 1.535(5) ?
C17A C18A . 1.537(4) ?
C17A H17A . 1.0000 ?
C18A H18E . 0.9800 ?
C18A H18F . 0.9800 ?
C18A H18G . 0.9800 ?
C19A H19E . 0.9800 ?
C19A H19F . 0.9800 ?
C19A H19G . 0.9800 ?
O1B C9B . 1.233(3) ?
O2B C9B . 1.297(3) ?
O2B HO2B . 0.948(19) ?
O3B C10B . 1.254(3) ?
N1B C10B . 1.334(4) ?
N1B C8B . 1.446(4) ?
N1B HN1B . 0.905(18) ?
C1B C2B . 1.378(4) ?
C1B C6B . 1.388(4) ?
C1B H1B . 0.9500 ?
C2B C3B . 1.391(5) ?
C2B H2B . 0.9500 ?
C3B C4B . 1.384(5) ?
C3B H3B . 0.9500 ?
C4B C5B . 1.394(4) ?
C4B H4B . 0.9500 ?
C5B C6B . 1.387(4) ?
C5B H5B . 0.9500 ?
C6B C7B . 1.516(4) ?
C7B C8B . 1.537(4) ?
C7B H7I . 0.9900 ?
C7B H7J . 0.9900 ?
C8B C9B . 1.525(4) ?
C8B H8B . 1.0000 ?
C10B C11B . 1.502(4) ?
C11B C16B . 1.523(4) ?
C11B C12B . 1.537(4) ?
C11B H11B . 1.0000 ?
C12B C13B . 1.532(4) ?
C12B H12I . 0.9900 ?
C12B H12J . 0.9900 ?
C13B C14B . 1.530(4) ?
C13B H13I . 0.9900 ?
C13B H13J . 0.9900 ?
C14B C15B . 1.528(4) ?
C14B C17B . 1.540(4) ?
C14B H14B . 1.0000 ?
C15B C16B . 1.532(4) ?
C15B H15I . 0.9900 ?
C15B H15J . 0.9900 ?
C16B H16I . 0.9900 ?
C16B H16J . 0.9900 ?
C17B C19B . 1.516(5) ?
C17B C18B . 1.539(5) ?
C17B H17B . 1.0000 ?
C18B H18I . 0.9800 ?
C18B H18J . 0.9800 ?
C18B H18K . 0.9800 ?
C19B H19I . 0.9800 ?
C19B H19J . 0.9800 ?
C19B H19K . 0.9800 ?
O1C C9C . 1.231(3) ?
O2C C9C . 1.308(4) ?
O2C HO2C . 0.909(18) ?
O3C C10C . 1.252(4) ?
N1C C10C . 1.332(4) ?
N1C C8C . 1.460(4) ?
N1C HN1C . 0.927(17) ?
C1C C6C . 1.392(5) ?
C1C C2C . 1.413(5) ?
C1C H1C . 0.9500 ?
C2C C3C . 1.351(6) ?
C2C H2C . 0.9500 ?
C3C C4C . 1.361(6) ?
C3C H3C . 0.9500 ?
C4C C5C . 1.404(5) ?
C4C H4C . 0.9500 ?
C5C C6C . 1.374(5) ?
C5C H5C . 0.9500 ?
C6C C7C . 1.524(4) ?
C7C C8C . 1.525(4) ?
C7C H7CM . 0.9900 ?
C7C H7CN . 0.9900 ?
C8C C9C . 1.522(4) ?
C8C H8C . 1.0000 ?
C10C C11C . 1.495(4) ?
C11C C12C . 1.532(4) ?
C11C C16C . 1.537(4) ?
C11C H11C . 1.0000 ?
C12C C13C . 1.528(4) ?
C12C H12M . 0.9900 ?
C12C H12N . 0.9900 ?
C13C C14C . 1.522(4) ?
C13C H13M . 0.9900 ?
C13C H13N . 0.9900 ?
C14C C15C . 1.527(4) ?
C14C C17C . 1.542(4) ?
C14C H14C . 1.0000 ?
C15C C16C . 1.524(4) ?
C15C H15M . 0.9900 ?
C15C H15N . 0.9900 ?
C16C H16M . 0.9900 ?
C16C H16N . 0.9900 ?
C17C C19C . 1.495(5) ?
C17C C18C . 1.543(5) ?
C17C H17C . 1.0000 ?
C18C H18M . 0.9800 ?
C18C H18N . 0.9800 ?
C18C H18P . 0.9800 ?
C19C H19M . 0.9800 ?
C19C H19N . 0.9800 ?
C19C H19P . 0.9800 ?
O1D C9D . 1.223(3) ?
O2D C9D . 1.317(3) ?
O2D HO2D . 0.944(19) ?
O3D C10D . 1.265(3) ?
N1D C10D . 1.331(4) ?
N1D C8D . 1.448(4) ?
N1D HN1D . 0.921(17) ?
C1D C2D . 1.388(4) ?
C1D C6D . 1.392(4) ?
C1D H1D . 0.9500 ?
C2D C3D . 1.368(5) ?
C2D H2D . 0.9500 ?
C3D C4D . 1.389(5) ?
C3D H3D . 0.9500 ?
C4D C5D . 1.391(5) ?
C4D H4D . 0.9500 ?
C5D C6D . 1.389(4) ?
C5D H5D . 0.9500 ?
C6D C7D . 1.514(4) ?
C7D C8D . 1.538(4) ?
C7D H7DQ . 0.9900 ?
C7D H7DR . 0.9900 ?
C8D C9D . 1.525(4) ?
C8D H8D . 1.0000 ?
C10D C11D . 1.501(4) ?
C11D C12D . 1.526(4) ?
C11D C16D . 1.548(4) ?
C11D H11D . 1.0000 ?
C12D C13D . 1.528(4) ?
C12D H12Q . 0.9900 ?
C12D H12R . 0.9900 ?
C13D C14D . 1.528(4) ?
C13D H13Q . 0.9900 ?
C13D H13R . 0.9900 ?
C14D C15D . 1.521(4) ?
C14D C17D . 1.538(4) ?
C14D H14D . 1.0000 ?
C15D C16D . 1.539(4) ?
C15D H15Q . 0.9900 ?
C15D H15R . 0.9900 ?
C16D H16Q . 0.9900 ?
C16D H16R . 0.9900 ?
C17D C19D . 1.520(5) ?
C17D C18D . 1.535(5) ?
C17D H17D . 1.0000 ?
C18D H18Q . 0.9800 ?
C18D H18R . 0.9800 ?
C18D H18S . 0.9800 ?
C19D H19Q . 0.9800 ?
C19D H19R . 0.9800 ?
C19D H19S . 0.9800 ?
O4 HO4A . 0.960(18) ?
O4 HO4B . 0.960(19) ?
O4 HO4C . 0.965(19) ?
O5 HO5A . 0.960(18) ?
O5 HO5B . 0.958(19) ?
O5 HO5C . 0.970(19) ?

loop_
_geom_hbond_atom_site_label_D
_geom_hbond_atom_site_label_H
_geom_hbond_atom_site_label_A
_geom_hbond_site_symmetry_A
_geom_hbond_distance_DH
_geom_hbond_distance_HA
_geom_hbond_distance_DA
_geom_hbond_angle_DHA
_geom_hbond_publ_flag
O2A HO2A O1C . 0.949(19) 1.70(2) 2.643(3) 177(5) yes
N1A HN1A Cl2 . 0.944(18) 2.44(2) 3.348(3) 160(3) yes
O2B HO2B O1D . 0.948(19) 1.72(2) 2.653(3) 168(5) yes
N1B HN1B Cl1 . 0.905(18) 2.337(19) 3.237(2) 173(3) yes
O2C HO2C O1A . 0.909(18) 1.703(19) 2.609(3) 174(4) yes
N1C HN1C Cl1 . 0.927(17) 2.402(19) 3.300(3) 163(3) yes
O2D HO2D O1B . 0.944(19) 1.64(2) 2.569(3) 168(4) yes
N1D HN1D Cl2 . 0.921(17) 2.369(19) 3.262(2) 163(3) yes
O4 HO4A O3C 2_556 0.960(18) 1.575(19) 2.530(3) 172(4) yes
O4 HO4B O3D 2_556 0.960(19) 1.51(2) 2.454(3) 166(6) yes
O4 HO4C Cl1 . 0.965(19) 2.05(2) 3.008(2) 171(4) yes
O5 HO5A Cl2 . 0.960(18) 2.004(19) 2.959(2) 172(3) yes
O5 HO5C O3A 2_545 0.970(19) 1.490(19) 2.459(3) 178(4) yes
O5 HO5B O3B 2_545 0.958(19) 1.57(2) 2.506(3) 165(5) yes

loop_
_geom_torsion_atom_site_label_1
_geom_torsion_atom_site_label_2
_geom_torsion_atom_site_label_3
_geom_torsion_atom_site_label_4
_geom_torsion
_geom_torsion_publ_flag
N1A C8A C9A O1A -166.8(3) yes
N1A C8A C9A O2A 15.3(4) yes
N1A C10A C11A C14A 36.5(6) yes
C8A N1A C10A O3A 7.5(4) yes
N1B C8B C9B O1B -172.5(3) yes
N1B C8B C9B O2B 8.8(3) yes
N1B C10B C11B C14B 163.5(4) yes
C8B N1B C10B O3B 6.6(4) yes
N1C C8C C9C O1C -0.8(4) yes
N1C C8C C9C O2C -179.9(3) yes
N1C C10C C11C C14C 32.0(7) yes
C8C N1C C10C O3C 8.0(4) yes
N1D C8D C9D O1D 6.7(4) yes
N1D C8D C9D O2D -174.3(2) yes
N1D C10D C11D C14D 21.8(6) yes
C8D N1D C10D O3D 8.9(4) yes
C6A C1A C2A C3A -0.5(6) ?
C1A C2A C3A C4A 0.2(6) ?
C2A C3A C4A C5A -0.4(6) ?
C3A C4A C5A C6A 0.9(6) ?
C4A C5A C6A C1A -1.1(5) ?
C4A C5A C6A C7A 179.7(3) ?
C2A C1A C6A C5A 0.9(5) ?
C2A C1A C6A C7A -179.9(3) ?
C5A C6A C7A C8A -104.6(4) ?
C1A C6A C7A C8A 76.2(4) ?
C10A N1A C8A C9A 69.0(3) ?
C10A N1A C8A C7A -168.3(2) ?
C6A C7A C8A N1A 78.9(3) ?
C6A C7A C8A C9A -156.8(3) ?
C7A C8A C9A O1A 68.8(4) ?
C7A C8A C9A O2A -109.1(3) ?
C8A N1A C10A C11A -168.4(2) ?
O3A C10A C11A C12A 149.4(3) ?
N1A C10A C11A C12A -34.8(4) ?
O3A C10A C11A C16A -86.3(3) ?
N1A C10A C11A C16A 89.5(3) ?
C10A C11A C12A C13A 179.7(2) ?
C16A C11A C12A C13A 56.1(3) ?
C11A C12A C13A C14A -55.9(3) ?
C12A C13A C14A C15A 55.4(3) ?
C12A C13A C14A C17A -175.2(3) ?
C13A C14A C15A C16A -56.2(3) ?
C17A C14A C15A C16A 175.5(2) ?
C14A C15A C16A C11A 58.1(3) ?
C10A C11A C16A C15A 174.7(2) ?
C12A C11A C16A C15A -57.5(3) ?
C15A C14A C17A C19A 62.0(4) ?
C13A C14A C17A C19A -65.0(4) ?
C15A C14A C17A C18A -62.4(3) ?
C13A C14A C17A C18A 170.6(3) ?
C6B C1B C2B C3B 1.2(5) ?
C1B C2B C3B C4B -0.9(5) ?
C2B C3B C4B C5B 0.4(5) ?
C3B C4B C5B C6B -0.1(5) ?
C2B C1B C6B C5B -1.0(4) ?
C2B C1B C6B C7B 177.1(3) ?
C4B C5B C6B C1B 0.4(4) ?
C4B C5B C6B C7B -177.6(3) ?
C1B C6B C7B C8B 85.9(3) ?
C5B C6B C7B C8B -96.1(3) ?
C10B N1B C8B C9B 69.4(3) ?
C10B N1B C8B C7B -169.4(2) ?
C6B C7B C8B N1B 68.8(3) ?
C6B C7B C8B C9B -167.9(2) ?
C7B C8B C9B O1B 65.1(3) ?
C7B C8B C9B O2B -113.6(3) ?
C8B N1B C10B C11B -172.7(3) ?
O3B C10B C11B C16B 51.4(4) ?
N1B C10B C11B C16B -129.3(3) ?
O3B C10B C11B C12B -73.1(4) ?
N1B C10B C11B C12B 106.2(3) ?
C10B C11B C12B C13B -175.5(3) ?
C16B C11B C12B C13B 58.3(3) ?
C11B C12B C13B C14B -56.0(3) ?
C12B C13B C14B C15B 53.4(3) ?
C12B C13B C14B C17B -178.8(3) ?
C13B C14B C15B C16B -54.0(4) ?
C17B C14B C15B C16B 177.9(3) ?
C10B C11B C16B C15B 177.8(2) ?
C12B C11B C16B C15B -58.1(3) ?
C14B C15B C16B C11B 56.7(4) ?
C15B C14B C17B C19B -168.9(3) ?
C13B C14B C17B C19B 64.6(4) ?
C15B C14B C17B C18B 66.4(4) ?
C13B C14B C17B C18B -60.0(4) ?
C6C C1C C2C C3C -1.8(5) ?
C1C C2C C3C C4C 2.4(6) ?
C2C C3C C4C C5C -1.4(6) ?
C3C C4C C5C C6C -0.2(6) ?
C4C C5C C6C C1C 0.7(5) ?
C4C C5C C6C C7C -179.9(3) ?
C2C C1C C6C C5C 0.2(5) ?
C2C C1C C6C C7C -179.2(3) ?
C5C C6C C7C C8C 5.4(5) ?
C1C C6C C7C C8C -175.2(3) ?
C10C N1C C8C C9C 77.7(3) ?
C10C N1C C8C C7C -158.3(3) ?
C6C C7C C8C N1C 62.7(3) ?
C6C C7C C8C C9C -174.1(3) ?
C7C C8C C9C O1C -125.5(3) ?
C7C C8C C9C O2C 55.4(3) ?
C8C N1C C10C C11C -170.8(2) ?
O3C C10C C11C C12C 141.1(3) ?
N1C C10C C11C C12C -40.1(4) ?
O3C C10C C11C C16C -93.4(3) ?
N1C C10C C11C C16C 85.3(3) ?
C10C C11C C12C C13C -176.5(3) ?
C16C C11C C12C C13C 58.2(3) ?
C11C C12C C13C C14C -57.5(4) ?
C12C C13C C14C C15C 54.2(4) ?
C12C C13C C14C C17C -176.7(3) ?
C13C C14C C15C C16C -52.9(4) ?
C17C C14C C15C C16C 178.6(3) ?
C14C C15C C16C C11C 55.5(4) ?
C10C C11C C16C C15C 173.1(3) ?
C12C C11C C16C C15C -57.7(3) ?
C13C C14C C17C C19C -60.6(4) ?
C15C C14C C17C C19C 66.5(4) ?
C13C C14C C17C C18C 173.8(3) ?
C15C C14C C17C C18C -59.1(4) ?
C6D C1D C2D C3D -0.3(5) ?
C1D C2D C3D C4D 0.9(5) ?
C2D C3D C4D C5D -0.7(5) ?
C3D C4D C5D C6D -0.1(5) ?
C4D C5D C6D C1D 0.6(4) ?
C4D C5D C6D C7D -179.3(3) ?
C2D C1D C6D C5D -0.5(4) ?
C2D C1D C6D C7D 179.5(3) ?
C5D C6D C7D C8D -109.9(3) ?
C1D C6D C7D C8D 70.1(3) ?
C10D N1D C8D C9D 71.4(3) ?
C10D N1D C8D C7D -166.7(2) ?
C6D C7D C8D N1D 69.7(3) ?
C6D C7D C8D C9D -168.3(2) ?
C7D C8D C9D O1D -116.4(3) ?
C7D C8D C9D O2D 62.6(3) ?
C8D N1D C10D C11D -169.5(3) ?
O3D C10D C11D C12D 134.0(3) ?
N1D C10D C11D C12D -47.6(4) ?
O3D C10D C11D C16D -100.7(3) ?
N1D C10D C11D C16D 77.6(3) ?
C10D C11D C12D C13D -178.0(2) ?
C16D C11D C12D C13D 57.8(3) ?
C11D C12D C13D C14D -59.8(3) ?
C12D C13D C14D C15D 58.9(3) ?
C12D C13D C14D C17D -173.9(2) ?
C13D C14D C15D C16D -56.6(3) ?
C17D C14D C15D C16D 177.5(3) ?
C14D C15D C16D C11D 55.4(3) ?
C10D C11D C16D C15D 176.5(2) ?
C12D C11D C16D C15D -55.7(3) ?
C15D C14D C17D C19D 55.0(4) ?
C13D C14D C17D C19D -69.7(4) ?
C15D C14D C17D C18D -71.8(4) ?
C13D C14D C17D C18D 163.6(3) ?
